data_7714436
loop_
_publ_author_name
'Vorobyova, Anna'
'Lyssenko, Konstantin'
'Chistyakov, Gregory'
'Morozov, Igor V.'
'Ovchenkov, Yevgeny'
'Vasilchikova, Tatyana M.'
'Koo, Hyun-Joo'
'Whangbo, Mike'
'Volkova, Olga S.'
'Vasiliev, Alexander'

_publ_section_title
;
 Combination of Organic and Inorganic Cations in Synthesis of Transition
 Metal Nitrates: Preparation and Characterization of Canted Rectangular
 Ising Antiferromagnet (PyH)CsCo2(NO3)6
;
_journal_name_full 'Dalton Transactions'
_journal_paper_doi 10.1039/D3DT03159D
_journal_year 2023
_chemical_formula_moiety 'Ni2 Cs N6 O18, C5 H6 N'
_chemical_formula_sum 'C5 H6 Cs N7 Ni2 O18'
_chemical_formula_weight 702.50
_space_group_crystal_system orthorhombic
_space_group_IT_number 62
_space_group_name_Hall '-P 2ac 2n'
_space_group_name_H-M_alt 'P n m a'
_atom_sites_solution_hydrogens difmap
_audit_creation_method SHELXL-2018/3
_audit_update_record
;
2023-08-28 deposited with the CCDC.	2023-11-09 downloaded from the CCDC.
;
_cell_angle_alpha 90
_cell_angle_beta 90
_cell_angle_gamma 90
_cell_formula_units_Z 4
_cell_length_a 8.632(3)
_cell_length_b 11.859(4)
_cell_length_c 18.173(4)
_cell_measurement_reflns_used 5791
_cell_measurement_temperature 100(2)
_cell_measurement_theta_max 29.43
_cell_measurement_theta_min 2.45
_cell_volume 1860.3(10)
_computing_structure_refinement 'SHELXL-2018/3 (Sheldrick, 2018)'
_diffrn_ambient_temperature 100(2)
_diffrn_measured_fraction_theta_full 1.000
_diffrn_measured_fraction_theta_max 1.000
_diffrn_measurement_device_type 'Bruker D8 Quest with Photon III detector'
_diffrn_measurement_method '\f and \w shutterless scans'
_diffrn_radiation_type MoK\a
_diffrn_radiation_wavelength 0.71073
_diffrn_reflns_av_R_equivalents 0.0671
_diffrn_reflns_av_unetI/netI 0.0437
_diffrn_reflns_Laue_measured_fraction_full 1.000
_diffrn_reflns_Laue_measured_fraction_max 1.000
_diffrn_reflns_limit_h_max 11
_diffrn_reflns_limit_h_min -11
_diffrn_reflns_limit_k_max 16
_diffrn_reflns_limit_k_min -16
_diffrn_reflns_limit_l_max 22
_diffrn_reflns_limit_l_min -24
_diffrn_reflns_number 17611
_diffrn_reflns_point_group_measured_fraction_full 1.000
_diffrn_reflns_point_group_measured_fraction_max 1.000
_diffrn_reflns_theta_full 25.242
_diffrn_reflns_theta_max 28.997
_diffrn_reflns_theta_min 2.051
_diffrn_source 'micro-focus sealed X-ray tube'
_exptl_absorpt_coefficient_mu 4.064
_exptl_absorpt_correction_T_max 0.4983
_exptl_absorpt_correction_T_min 0.4018
_exptl_absorpt_correction_type multi-scan
_exptl_absorpt_process_details
;
 SADABS 2016/2: Krause, L., Herbst-Irmer, R., Sheldrick G.M. & Stalke D.,
 J. Appl. Cryst. 48 (2015) 3-10
;
_exptl_crystal_colour green
_exptl_crystal_density_diffrn 2.508
_exptl_crystal_description block
_exptl_crystal_F_000 1360
_exptl_crystal_size_max 0.310
_exptl_crystal_size_mid 0.290
_exptl_crystal_size_min 0.210
_refine_diff_density_max 0.580
_refine_diff_density_min -0.558
_refine_diff_density_rms 0.121
_refine_ls_extinction_coef 0.00138(19)
_refine_ls_extinction_expression Fc^*^=kFc[1+0.001xFc^2^\l^3^/sin(2\q)]^-1/4^
_refine_ls_extinction_method 'SHELXL-2018/3 (Sheldrick 2018)'
_refine_ls_goodness_of_fit_ref 1.005
_refine_ls_hydrogen_treatment refU
_refine_ls_matrix_type full
_refine_ls_number_parameters 165
_refine_ls_number_reflns 2581
_refine_ls_number_restraints 0
_refine_ls_restrained_S_all 1.005
_refine_ls_R_factor_all 0.0311
_refine_ls_R_factor_gt 0.0243
_refine_ls_shift/su_max 0.002
_refine_ls_shift/su_mean 0.000
_refine_ls_structure_factor_coef Fsqd
_refine_ls_weighting_details 'w=1/[\s^2^(Fo^2^)+(0.0220P)^2^+0.7844P] where P=(Fo^2^+2Fc^2^)/3'
_refine_ls_weighting_scheme calc
_refine_ls_wR_factor_gt 0.0564
_refine_ls_wR_factor_ref 0.0588
_reflns_Friedel_coverage 0.000
_reflns_number_gt 2266
_reflns_number_total 2581
_reflns_threshold_expression 'I > 2\s(I)'
_cod_data_source_file d3dt03159d2.cif
_cod_data_source_block csni
_cod_original_cell_volume 1860.4(9)
_cod_database_code 7714436
_shelx_shelxl_version_number 2018/3
_shelx_space_group_comment
;
The symmetry employed for this shelxl refinement is uniquely defined
by the following loop, which should always be used as a source of
symmetry information in preference to the above space-group names.
They are only intended as comments.
;
_shelx_estimated_absorpt_t_min 0.366
_shelx_estimated_absorpt_t_max 0.482

loop_
_space_group_symop_operation_xyz
'x, y, z'
'-x+1/2, -y, z+1/2'
'-x, y+1/2, -z'
'x+1/2, -y+1/2, -z+1/2'
'-x, -y, -z'
'x-1/2, y, -z-1/2'
'x, -y-1/2, z'
'-x-1/2, y-1/2, z-1/2'

loop_
_atom_site_label
_atom_site_type_symbol
_atom_site_fract_x
_atom_site_fract_y
_atom_site_fract_z
_atom_site_U_iso_or_equiv
_atom_site_adp_type
_atom_site_occupancy
_atom_site_site_symmetry_order
_atom_site_calc_flag
_atom_site_refinement_flags_posn
_atom_site_refinement_flags_adp
_atom_site_refinement_flags_occupancy
_atom_site_disorder_assembly
_atom_site_disorder_group
Cs1 Cs 0.42373(2) 0.750000 0.61474(2) 0.00978(8) Uani 1 2 d S T P . .
Ni1 Ni 0.20697(3) 0.50030(3) 0.31182(2) 0.00731(9) Uani 1 1 d . . . . .
O7 O 0.1934(2) 0.65922(15) 0.26427(9) 0.0118(4) Uani 1 1 d . . . . .
O9 O 0.2350(2) 0.34052(14) 0.35353(10) 0.0119(4) Uani 1 1 d . . . . .
N4 N 0.1765(3) 0.250000 0.32831(15) 0.0093(6) Uani 1 2 d S T P . .
O4 O -0.0176(2) 0.49507(15) 0.28089(9) 0.0107(3) Uani 1 1 d . . . . .
N3 N 0.2450(3) 0.750000 0.29197(16) 0.0097(6) Uani 1 2 d S T P . .
O10 O 0.0706(3) 0.250000 0.28384(13) 0.0114(5) Uani 1 2 d S T P . .
O6 O -0.0948(2) 0.40770(16) 0.38065(9) 0.0127(4) Uani 1 1 d . . . . .
O3 O 0.3923(2) 0.59649(17) 0.48342(10) 0.0179(4) Uani 1 1 d . . . . .
O2 O 0.4122(2) 0.52241(16) 0.37367(9) 0.0115(4) Uani 1 1 d . . . . .
O5 O -0.25334(19) 0.43661(15) 0.29041(9) 0.0106(3) Uani 1 1 d . . . . .
O8 O 0.3393(3) 0.750000 0.34228(14) 0.0150(5) Uani 1 2 d S T P . .
O1 O 0.18769(19) 0.56081(16) 0.41741(9) 0.0120(4) Uani 1 1 d . . . . .
N2 N -0.1193(2) 0.44560(17) 0.31903(11) 0.0079(4) Uani 1 1 d . . . . .
N1 N 0.3338(2) 0.56118(18) 0.42740(11) 0.0107(4) Uani 1 1 d . . . . .
N1S N 0.6658(4) 0.750000 0.39519(19) 0.0338(11) Uani 1 2 d S T P . .
C4S C 0.9132(4) 0.750000 0.4833(2) 0.0186(8) Uani 1 2 d S T P . .
C3S C 0.8503(4) 0.8509(2) 0.46123(17) 0.0232(6) Uani 1 1 d . . . . .
C2S C 0.7245(3) 0.8488(3) 0.41645(18) 0.0304(8) Uani 1 1 d . . . . .
H1 H 1.003689 0.749850 0.513546 0.020(11) Uiso 1 2 d R . P . .
H2 H 0.889779 0.921630 0.477826 0.035(10) Uiso 1 1 d R . . . .
H3 H 0.685539 0.920900 0.401086 0.058(13) Uiso 1 1 d R . . . .
H1SA H 0.585619 0.749850 0.368136 0.06(2) Uiso 1 2 d R . P . .

loop_
_atom_site_aniso_label
_atom_site_aniso_U_11
_atom_site_aniso_U_22
_atom_site_aniso_U_33
_atom_site_aniso_U_23
_atom_site_aniso_U_13
_atom_site_aniso_U_12
Cs1 0.01133(11) 0.01014(12) 0.00788(11) 0.000 0.00005(7) 0.000
Ni1 0.00734(15) 0.00611(16) 0.00848(16) -0.00060(11) -0.00098(11) -0.00022(11)
O7 0.0170(9) 0.0055(8) 0.0129(9) -0.0018(6) -0.0023(7) -0.0014(7)
O9 0.0164(9) 0.0046(8) 0.0147(9) -0.0015(6) -0.0027(7) -0.0013(7)
N4 0.0109(13) 0.0094(14) 0.0078(13) 0.000 0.0007(10) 0.000
O4 0.0075(8) 0.0130(9) 0.0117(9) 0.0041(7) 0.0008(6) -0.0014(7)
N3 0.0100(13) 0.0092(14) 0.0098(14) 0.000 0.0007(11) 0.000
O10 0.0123(12) 0.0105(12) 0.0113(12) 0.000 -0.0042(9) 0.000
O6 0.0146(9) 0.0161(10) 0.0074(8) 0.0035(7) 0.0000(7) 0.0008(7)
O3 0.0232(10) 0.0194(11) 0.0112(9) -0.0059(7) -0.0066(7) 0.0003(8)
O2 0.0126(9) 0.0126(9) 0.0093(8) -0.0026(7) -0.0001(6) 0.0014(7)
O5 0.0078(8) 0.0118(9) 0.0122(8) 0.0020(7) -0.0020(6) -0.0020(7)
O8 0.0183(13) 0.0095(13) 0.0173(13) 0.000 -0.0116(11) 0.000
O1 0.0108(8) 0.0135(9) 0.0117(9) -0.0006(7) -0.0006(6) 0.0013(7)
N2 0.0065(9) 0.0079(10) 0.0093(10) -0.0003(7) -0.0012(7) 0.0008(8)
N1 0.0138(10) 0.0076(10) 0.0106(10) 0.0012(8) -0.0016(8) 0.0012(8)
N1S 0.0095(16) 0.081(4) 0.0108(17) 0.000 -0.0041(13) 0.000
C4S 0.0119(17) 0.028(2) 0.0158(19) 0.000 -0.0043(14) 0.000
C3S 0.0245(14) 0.0124(14) 0.0328(17) -0.0045(11) 0.0109(12) -0.0040(12)
C2S 0.0212(15) 0.038(2) 0.0318(18) 0.0225(15) 0.0124(13) 0.0155(14)

loop_
_atom_type_symbol
_atom_type_description
_atom_type_scat_dispersion_real
_atom_type_scat_dispersion_imag
_atom_type_scat_source
C C 0.0033 0.0016 'International Tables Vol C Tables 4.2.6.8 and 6.1.1.4'
H H 0.0000 0.0000 'International Tables Vol C Tables 4.2.6.8 and 6.1.1.4'
N N 0.0061 0.0033 'International Tables Vol C Tables 4.2.6.8 and 6.1.1.4'
O O 0.0106 0.0060 'International Tables Vol C Tables 4.2.6.8 and 6.1.1.4'
Ni Ni 0.3393 1.1124 'International Tables Vol C Tables 4.2.6.8 and 6.1.1.4'
Cs Cs -0.3680 2.1192 'International Tables Vol C Tables 4.2.6.8 and 6.1.1.4'

loop_
_geom_angle_atom_site_label_1
_geom_angle_atom_site_label_2
_geom_angle_atom_site_label_3
_geom_angle
_geom_angle_site_symmetry_1
_geom_angle_site_symmetry_3
_geom_angle_publ_flag
O3 Cs1 O3 74.32(8) 7_575 . ?
O3 Cs1 O10 142.48(4) 7_575 2_565 ?
O3 Cs1 O10 142.48(4) . 2_565 ?
O3 Cs1 O5 88.11(5) 7_575 3_556 ?
O3 Cs1 O5 144.21(5) . 3_556 ?
O10 Cs1 O5 57.54(4) 2_565 3_556 ?
O3 Cs1 O5 144.21(5) 7_575 5_566 ?
O3 Cs1 O5 88.11(5) . 5_566 ?
O10 Cs1 O5 57.54(4) 2_565 5_566 ?
O5 Cs1 O5 88.65(7) 3_556 5_566 ?
O3 Cs1 O9 91.32(5) 7_575 3_656 ?
O3 Cs1 O9 115.46(5) . 3_656 ?
O10 Cs1 O9 78.72(5) 2_565 3_656 ?
O5 Cs1 O9 95.48(5) 3_556 3_656 ?
O5 Cs1 O9 124.47(4) 5_566 3_656 ?
O3 Cs1 O9 115.46(5) 7_575 5_666 ?
O3 Cs1 O9 91.32(5) . 5_666 ?
O10 Cs1 O9 78.72(5) 2_565 5_666 ?
O5 Cs1 O9 124.47(4) 3_556 5_666 ?
O5 Cs1 O9 95.48(5) 5_566 5_666 ?
O9 Cs1 O9 39.36(6) 3_656 5_666 ?
O3 Cs1 O6 106.05(5) 7_575 5_566 ?
O3 Cs1 O6 67.18(5) . 5_566 ?
O10 Cs1 O6 89.35(5) 2_565 5_566 ?
O5 Cs1 O6 89.03(5) 3_556 5_566 ?
O5 Cs1 O6 38.25(4) 5_566 5_566 ?
O9 Cs1 O6 162.21(4) 3_656 5_566 ?
O9 Cs1 O6 125.58(5) 5_666 5_566 ?
O3 Cs1 O6 67.18(5) 7_575 3_556 ?
O3 Cs1 O6 106.05(5) . 3_556 ?
O10 Cs1 O6 89.35(5) 2_565 3_556 ?
O5 Cs1 O6 38.25(4) 3_556 3_556 ?
O5 Cs1 O6 89.03(5) 5_566 3_556 ?
O9 Cs1 O6 125.58(5) 3_656 3_556 ?
O9 Cs1 O6 162.21(4) 5_666 3_556 ?
O6 Cs1 O6 66.72(7) 5_566 3_556 ?
O3 Cs1 O2 62.03(5) 7_575 3_656 ?
O3 Cs1 O2 129.46(5) . 3_656 ?
O10 Cs1 O2 86.22(3) 2_565 3_656 ?
O5 Cs1 O2 60.98(5) 3_556 3_656 ?
O5 Cs1 O2 142.42(4) 5_566 3_656 ?
O9 Cs1 O2 46.45(4) 3_656 3_656 ?
O9 Cs1 O2 85.80(5) 5_666 3_656 ?
O6 Cs1 O2 146.71(4) 5_566 3_656 ?
O6 Cs1 O2 80.24(5) 3_556 3_656 ?
O3 Cs1 O2 129.46(5) 7_575 5_666 ?
O3 Cs1 O2 62.03(5) . 5_666 ?
O10 Cs1 O2 86.22(3) 2_565 5_666 ?
O5 Cs1 O2 142.42(4) 3_556 5_666 ?
O5 Cs1 O2 60.98(5) 5_566 5_666 ?
O9 Cs1 O2 85.80(5) 3_656 5_666 ?
O9 Cs1 O2 46.45(4) 5_666 5_666 ?
O6 Cs1 O2 80.24(5) 5_566 5_666 ?
O6 Cs1 O2 146.71(4) 3_556 5_666 ?
O2 Cs1 O2 132.19(6) 3_656 5_666 ?
O3 Cs1 N4 108.28(5) 7_575 5_666 ?
O3 Cs1 N4 108.28(5) . 5_666 ?
O10 Cs1 N4 72.39(7) 2_565 5_666 ?
O5 Cs1 N4 106.77(4) 3_556 5_666 ?
O5 Cs1 N4 106.77(4) 5_566 5_666 ?
O9 Cs1 N4 20.43(3) 3_656 5_666 ?
O9 Cs1 N4 20.43(3) 5_666 5_666 ?
O6 Cs1 N4 142.43(4) 5_566 5_666 ?
O6 Cs1 N4 142.43(4) 3_556 5_666 ?
O2 Cs1 N4 66.36(3) 3_656 5_666 ?
O2 Cs1 N4 66.36(3) 5_666 5_666 ?
O4 Ni1 O5 84.04(7) . 6_656 ?
O4 Ni1 O9 100.80(7) . . ?
O5 Ni1 O9 88.55(7) 6_656 . ?
O4 Ni1 O1 101.12(7) . . ?
O5 Ni1 O1 174.70(7) 6_656 . ?
O9 Ni1 O1 89.26(7) . . ?
O4 Ni1 O7 81.83(7) . . ?
O5 Ni1 O7 88.08(7) 6_656 . ?
O9 Ni1 O7 175.49(7) . . ?
O1 Ni1 O7 93.84(7) . . ?
O4 Ni1 O2 162.96(7) . . ?
O5 Ni1 O2 112.98(7) 6_656 . ?
O9 Ni1 O2 79.61(7) . . ?
O1 Ni1 O2 61.85(7) . . ?
O7 Ni1 O2 98.97(7) . . ?
N3 O7 Ni1 125.81(16) . . ?
N4 O9 Ni1 126.77(16) . . ?
N4 O9 Cs1 98.50(15) . 5_666 ?
Ni1 O9 Cs1 119.07(7) . 5_666 ?
O10 N4 O9 122.42(14) . 7_565 ?
O10 N4 O9 122.42(14) . . ?
O9 N4 O9 115.2(3) 7_565 . ?
O10 N4 Cs1 155.2(2) . 5_666 ?
O9 N4 Cs1 61.07(14) 7_565 5_666 ?
O9 N4 Cs1 61.07(14) . 5_666 ?
N2 O4 Ni1 121.94(14) . . ?
O8 N3 O7 121.97(14) . . ?
O8 N3 O7 121.97(14) . 7_575 ?
O7 N3 O7 116.1(3) . 7_575 ?
N4 O10 Cs1 130.6(2) . 2_564 ?
N2 O6 Cs1 94.57(13) . 5_566 ?
N1 O3 Cs1 155.77(16) . . ?
N1 O2 Ni1 90.39(13) . . ?
N1 O2 Cs1 119.82(14) . 5_666 ?
Ni1 O2 Cs1 104.72(7) . 5_666 ?
N2 O5 Ni1 119.68(14) . 6_556 ?
N2 O5 Cs1 104.96(13) . 5_566 ?
Ni1 O5 Cs1 132.70(7) 6_556 5_566 ?
N1 O1 Ni1 93.10(13) . . ?
O6 N2 O4 123.5(2) . . ?
O6 N2 O5 120.00(19) . . ?
O4 N2 O5 116.53(19) . . ?
O6 N2 Cs1 66.18(12) . 5_566 ?
O4 N2 Cs1 164.12(14) . 5_566 ?
O5 N2 Cs1 55.66(11) . 5_566 ?
O3 N1 O1 122.3(2) . . ?
O3 N1 O2 123.2(2) . . ?
O1 N1 O2 114.56(19) . . ?
C2S N1S C2S 122.9(4) . 7_575 ?
C2S N1S H1SA 118.6 . . ?
C2S N1S H1SA 118.4 7_575 . ?
C3S C4S C3S 121.2(4) 7_575 . ?
C3S C4S H1 119.3 7_575 . ?
C3S C4S H1 119.5 . . ?
C2S C3S C4S 118.4(3) . . ?
C2S C3S H2 119.4 . . ?
C4S C3S H2 122.2 . . ?
N1S C2S C3S 119.6(3) . . ?
N1S C2S H3 124.4 . . ?
C3S C2S H3 116.0 . . ?

loop_
_geom_bond_atom_site_label_1
_geom_bond_atom_site_label_2
_geom_bond_distance
_geom_bond_site_symmetry_2
_geom_bond_publ_flag
Cs1 O3 3.0139(19) 7_575 ?
Cs1 O3 3.0139(19) . ?
Cs1 O10 3.074(3) 2_565 ?
Cs1 O5 3.1674(18) 3_556 ?
Cs1 O5 3.1674(18) 5_566 ?
Cs1 O9 3.188(2) 3_656 ?
Cs1 O9 3.188(2) 5_666 ?
Cs1 O6 3.401(2) 5_566 ?
Cs1 O6 3.401(2) 3_556 ?
Cs1 O2 3.534(2) 3_656 ?
Cs1 O2 3.534(2) 5_666 ?
Cs1 N4 3.603(3) 5_666 ?
Ni1 O4 2.0190(18) . ?
Ni1 O5 2.0345(17) 6_656 ?
Ni1 O9 2.0551(18) . ?
Ni1 O1 2.0556(18) . ?
Ni1 O7 2.0767(19) . ?
Ni1 O2 2.1145(18) . ?
O7 N3 1.269(2) . ?
O9 N4 1.272(2) . ?
N4 O10 1.220(4) . ?
O4 N2 1.263(3) . ?
N3 O8 1.224(4) . ?
O6 N2 1.225(2) . ?
O3 N1 1.211(3) . ?
O2 N1 1.274(3) . ?
O5 N2 1.273(3) . ?
O1 N1 1.274(3) . ?
N1S C2S 1.334(4) . ?
N1S C2S 1.334(4) 7_575 ?
N1S H1SA 0.8489 . ?
C4S C3S 1.373(4) 7_575 ?
C4S C3S 1.373(3) . ?
C4S H1 0.9554 . ?
C3S C2S 1.358(5) . ?
C3S H2 0.9546 . ?
C2S H3 0.9601 . ?
